data_4328723
loop_
_publ_author_name
'Javier A. Cabeza'
'Jos\'e M. Fern\'andez-Colinas'
'Pablo Garc\'ia-\'Alvarez'
'Diego Polo'

_publ_section_title
;
 Diaminogermylene and Diaminostannylene Derivatives of Gold(I): Novel AuM
 and AuM2 (M = Ge, Sn) Complexes
;
_journal_name_full 'Inorganic Chemistry'
_journal_page_first 3896
_journal_page_last 3903
_journal_paper_doi 10.1021/ic3001575
_journal_volume 51
_journal_year 2012
_chemical_formula_moiety 'C32 H89 Au N4 S Si8 Sn2'
_chemical_formula_sum 'C32 H89 Au N4 S Si8 Sn2'
_chemical_formula_weight 1221.20
_chemical_name_systematic
;
 ?
;
_space_group_IT_number 14
_symmetry_cell_setting monoclinic
_symmetry_space_group_name_Hall '-P 2yn'
_symmetry_space_group_name_H-M 'P 1 21/n 1'
_atom_sites_solution_hydrogens geom
_atom_sites_solution_primary direct
_atom_sites_solution_secondary difmap
_audit_creation_method SHELXL-97
_cell_angle_alpha 90.00
_cell_angle_beta 90.0290(10)
_cell_angle_gamma 90.00
_cell_formula_units_Z 4
_cell_length_a 11.3691(2)
_cell_length_b 31.7882(5)
_cell_length_c 15.1248(2)
_cell_measurement_reflns_used 11254
_cell_measurement_temperature 123(2)
_cell_measurement_theta_max 74.7841
_cell_measurement_theta_min 2.9192
_cell_volume 5466.15(15)
_computing_cell_refinement
;
CrysAlisPro, Agilent Technologies,
Version 1.171.35.15 (release 03-08-2011 CrysAlis171 .NET)
(compiled Aug  3 2011,13:03:54)
;
_computing_data_collection
;
CrysAlisPro, Agilent Technologies,
Version 1.171.35.15 (release 03-08-2011 CrysAlis171 .NET)
(compiled Aug  3 2011,13:03:54)
;
_computing_data_reduction
;
CrysAlisPro, Agilent Technologies,
Version 1.171.35.15 (release 03-08-2011 CrysAlis171 .NET)
(compiled Aug  3 2011,13:03:54)
;
_computing_molecular_graphics 'PLATON (Spek, 2008)'
_computing_publication_material 'SHELXL-97 (Sheldrick, 2008)'
_computing_structure_refinement 'SHELXL-97 (Sheldrick, 2008)'
_computing_structure_solution 'SIR-97 (Giacovazzo, 1999)'
_diffrn_ambient_temperature 123(2)
_diffrn_measured_fraction_theta_full 0.981
_diffrn_measured_fraction_theta_max 0.981
_diffrn_measurement_device_type 'Xcalibur, Onyx, Nova'
_diffrn_radiation_monochromator mirror
_diffrn_radiation_source 'fine-focus sealed tube'
_diffrn_radiation_type CuK\a
_diffrn_radiation_wavelength 1.54180
_diffrn_reflns_av_R_equivalents 0.0420
_diffrn_reflns_av_sigmaI/netI 0.0532
_diffrn_reflns_limit_h_max 13
_diffrn_reflns_limit_h_min -13
_diffrn_reflns_limit_k_max 33
_diffrn_reflns_limit_k_min -39
_diffrn_reflns_limit_l_max 18
_diffrn_reflns_limit_l_min -13
_diffrn_reflns_number 20904
_diffrn_reflns_theta_full 72.49
_diffrn_reflns_theta_max 72.49
_diffrn_reflns_theta_min 3.24
_exptl_absorpt_coefficient_mu 14.376
_exptl_absorpt_correction_T_max 1.00000
_exptl_absorpt_correction_T_min 0.65264
_exptl_absorpt_correction_type multi-scan
_exptl_absorpt_process_details
;
CrysAlisPro, Agilent Technologies,
Version 1.171.35.15 (release 03-08-2011 CrysAlis171 .NET)
(compiled Aug  3 2011,13:03:54)
empirical absorption correction using spherical harmonics,
 implemented in SCALE3 ABSPACK scaling algorithm.
;
_exptl_crystal_colour colourless
_exptl_crystal_density_diffrn 1.484
_exptl_crystal_description fragment
_exptl_crystal_F_000 2464
_exptl_crystal_size_max 0.0754
_exptl_crystal_size_mid 0.0482
_exptl_crystal_size_min 0.0411
_refine_diff_density_max 1.156
_refine_diff_density_min -1.965
_refine_diff_density_rms 0.139
_refine_ls_extinction_method none
_refine_ls_goodness_of_fit_ref 1.117
_refine_ls_hydrogen_treatment constr
_refine_ls_matrix_type full
_refine_ls_number_parameters 458
_refine_ls_number_reflns 10629
_refine_ls_number_restraints 0
_refine_ls_restrained_S_all 1.117
_refine_ls_R_factor_all 0.0468
_refine_ls_R_factor_gt 0.0379
_refine_ls_shift/su_max 0.002
_refine_ls_shift/su_mean 0.000
_refine_ls_structure_factor_coef Fsqd
_refine_ls_weighting_details 'calc w=1/[\s^2^(Fo^2^)+(0.0570P)^2^+2.7047P] where P=(Fo^2^+2Fc^2^)/3'
_refine_ls_weighting_scheme calc
_refine_ls_wR_factor_gt 0.1118
_refine_ls_wR_factor_ref 0.1181
_reflns_number_gt 9034
_reflns_number_total 10629
_reflns_threshold_expression >2\s(I)
_cod_data_source_file ic3001575_si_004.cif
_cod_data_source_block dp151bis
_cod_original_sg_symbol_H-M 'P 21/n'
_cod_database_code 4328723

loop_
_symmetry_equiv_pos_as_xyz
'x, y, z'
'-x+1/2, y+1/2, -z+1/2'
'-x, -y, -z'
'x-1/2, -y-1/2, z-1/2'

loop_
_atom_site_label
_atom_site_type_symbol
_atom_site_fract_x
_atom_site_fract_y
_atom_site_fract_z
_atom_site_U_iso_or_equiv
_atom_site_adp_type
_atom_site_occupancy
_atom_site_symmetry_multiplicity
_atom_site_calc_flag
_atom_site_refinement_flags
C1 C 0.7239(6) 0.1950(2) 1.2629(4) 0.0377(14) Uani 1 1 d .
H1A H 0.7606 0.1812 1.3139 0.057 Uiso 1 1 calc R
H1B H 0.6523 0.2096 1.2819 0.057 Uiso 1 1 calc R
H1C H 0.7789 0.2153 1.2374 0.057 Uiso 1 1 calc R
C2 C 0.6199(6) 0.1810(2) 1.0774(4) 0.0379(14) Uani 1 1 d .
H2A H 0.6803 0.1982 1.0486 0.057 Uiso 1 1 calc R
H2B H 0.5545 0.1991 1.0959 0.057 Uiso 1 1 calc R
H2C H 0.5910 0.1598 1.0358 0.057 Uiso 1 1 calc R
C3 C 0.5595(5) 0.1242(2) 1.2287(4) 0.0358(14) Uani 1 1 d .
H3A H 0.5386 0.1003 1.1908 0.054 Uiso 1 1 calc R
H3B H 0.4914 0.1429 1.2349 0.054 Uiso 1 1 calc R
H3C H 0.5833 0.1139 1.2871 0.054 Uiso 1 1 calc R
C4 C 0.6766(7) 0.0452(3) 1.0806(6) 0.0526(19) Uani 1 1 d .
H4A H 0.5998 0.0525 1.1057 0.079 Uiso 1 1 calc R
H4B H 0.6850 0.0146 1.0787 0.079 Uiso 1 1 calc R
H4C H 0.6826 0.0566 1.0206 0.079 Uiso 1 1 calc R
C5 C 0.7742(8) 0.0491(3) 1.2668(5) 0.0530(19) Uani 1 1 d .
H5A H 0.8363 0.0603 1.3051 0.080 Uiso 1 1 calc R
H5B H 0.7772 0.0183 1.2675 0.080 Uiso 1 1 calc R
H5C H 0.6974 0.0585 1.2883 0.080 Uiso 1 1 calc R
C6 C 0.9363(6) 0.0438(2) 1.1127(6) 0.0487(18) Uani 1 1 d .
H6A H 0.9460 0.0492 1.0493 0.073 Uiso 1 1 calc R
H6B H 0.9335 0.0134 1.1231 0.073 Uiso 1 1 calc R
H6C H 1.0027 0.0560 1.1451 0.073 Uiso 1 1 calc R
C7 C 1.1291(6) 0.0728(3) 0.9298(5) 0.0485(18) Uani 1 1 d .
H7A H 1.1269 0.0480 0.9682 0.073 Uiso 1 1 calc R
H7B H 1.1838 0.0678 0.8809 0.073 Uiso 1 1 calc R
H7C H 1.0503 0.0782 0.9062 0.073 Uiso 1 1 calc R
C8 C 1.1888(8) 0.1656(3) 0.9177(6) 0.062(2) Uani 1 1 d .
H8A H 1.1113 0.1708 0.8915 0.093 Uiso 1 1 calc R
H8B H 1.2457 0.1594 0.8708 0.093 Uiso 1 1 calc R
H8C H 1.2143 0.1907 0.9503 0.093 Uiso 1 1 calc R
C9 C 1.3331(6) 0.1048(3) 1.0294(6) 0.058(2) Uani 1 1 d .
H9A H 1.3674 0.1274 1.0650 0.087 Uiso 1 1 calc R
H9B H 1.3812 0.1003 0.9765 0.087 Uiso 1 1 calc R
H9C H 1.3307 0.0788 1.0643 0.087 Uiso 1 1 calc R
C10 C 1.2559(6) 0.1918(2) 1.1719(5) 0.0399(14) Uani 1 1 d .
H10A H 1.3197 0.1829 1.1325 0.060 Uiso 1 1 calc R
H10B H 1.2885 0.1991 1.2298 0.060 Uiso 1 1 calc R
H10C H 1.2160 0.2163 1.1466 0.060 Uiso 1 1 calc R
C11 C 1.2196(6) 0.1033(2) 1.2454(5) 0.0436(15) Uani 1 1 d .
H11A H 1.1599 0.0830 1.2644 0.065 Uiso 1 1 calc R
H11B H 1.2609 0.1144 1.2973 0.065 Uiso 1 1 calc R
H11C H 1.2761 0.0893 1.2063 0.065 Uiso 1 1 calc R
C12 C 1.0332(5) 0.1677(2) 1.2630(4) 0.0374(14) Uani 1 1 d .
H12A H 0.9978 0.1933 1.2386 0.056 Uiso 1 1 calc R
H12B H 1.0698 0.1741 1.3201 0.056 Uiso 1 1 calc R
H12C H 0.9721 0.1463 1.2712 0.056 Uiso 1 1 calc R
C13 C 0.9640(6) 0.2156(2) 0.7166(5) 0.0426(15) Uani 1 1 d .
H13A H 0.8817 0.2149 0.7356 0.064 Uiso 1 1 calc R
H13B H 0.9868 0.2447 0.7036 0.064 Uiso 1 1 calc R
H13C H 1.0142 0.2045 0.7639 0.064 Uiso 1 1 calc R
C14 C 1.1405(8) 0.1902(3) 0.5816(7) 0.067(3) Uani 1 1 d .
H14A H 1.1595 0.1709 0.5331 0.101 Uiso 1 1 calc R
H14B H 1.1918 0.1842 0.6322 0.101 Uiso 1 1 calc R
H14C H 1.1527 0.2193 0.5622 0.101 Uiso 1 1 calc R
C15 C 0.8940(7) 0.2062(2) 0.5239(5) 0.0482(17) Uani 1 1 d .
H15A H 0.9113 0.1915 0.4685 0.072 Uiso 1 1 calc R
H15B H 0.9140 0.2360 0.5177 0.072 Uiso 1 1 calc R
H15C H 0.8101 0.2034 0.5375 0.072 Uiso 1 1 calc R
C16 C 1.0544(7) 0.0833(3) 0.4870(5) 0.0515(19) Uani 1 1 d .
H16A H 0.9766 0.0769 0.4624 0.077 Uiso 1 1 calc R
H16B H 1.1088 0.0604 0.4732 0.077 Uiso 1 1 calc R
H16C H 1.0838 0.1096 0.4611 0.077 Uiso 1 1 calc R
C17 C 1.1945(7) 0.0953(3) 0.6567(7) 0.062(2) Uani 1 1 d .
H17A H 1.2403 0.1147 0.6199 0.094 Uiso 1 1 calc R
H17B H 1.2334 0.0677 0.6580 0.094 Uiso 1 1 calc R
H17C H 1.1892 0.1064 0.7170 0.094 Uiso 1 1 calc R
C18 C 0.9898(6) 0.0390(3) 0.6591(5) 0.0460(16) Uani 1 1 d .
H18A H 0.9979 0.0404 0.7235 0.069 Uiso 1 1 calc R
H18B H 1.0369 0.0156 0.6362 0.069 Uiso 1 1 calc R
H18C H 0.9070 0.0347 0.6436 0.069 Uiso 1 1 calc R
C19 C 0.7645(7) 0.0178(2) 0.8284(5) 0.0451(16) Uani 1 1 d .
H19A H 0.8225 0.0018 0.7940 0.068 Uiso 1 1 calc R
H19B H 0.7299 -0.0005 0.8736 0.068 Uiso 1 1 calc R
H19C H 0.8033 0.0417 0.8569 0.068 Uiso 1 1 calc R
C20 C 0.5327(8) 0.0630(3) 0.8257(6) 0.063(3) Uani 1 1 d .
H20A H 0.5666 0.0882 0.8533 0.094 Uiso 1 1 calc R
H20B H 0.5081 0.0432 0.8719 0.094 Uiso 1 1 calc R
H20C H 0.4644 0.0710 0.7900 0.094 Uiso 1 1 calc R
C21 C 0.5766(9) -0.0107(3) 0.7032(6) 0.061(2) Uani 1 1 d .
H21A H 0.5097 -0.0022 0.6663 0.092 Uiso 1 1 calc R
H21B H 0.5491 -0.0293 0.7504 0.092 Uiso 1 1 calc R
H21C H 0.6345 -0.0255 0.6667 0.092 Uiso 1 1 calc R
C22 C 0.7314(6) 0.0224(2) 0.5071(5) 0.0411(15) Uani 1 1 d .
H22A H 0.8161 0.0272 0.5009 0.062 Uiso 1 1 calc R
H22B H 0.6964 0.0183 0.4485 0.062 Uiso 1 1 calc R
H22C H 0.7181 -0.0028 0.5432 0.062 Uiso 1 1 calc R
C23 C 0.7074(6) 0.1169(2) 0.4995(4) 0.0345(13) Uani 1 1 d .
H23A H 0.6709 0.1418 0.5261 0.052 Uiso 1 1 calc R
H23B H 0.6821 0.1144 0.4377 0.052 Uiso 1 1 calc R
H23C H 0.7932 0.1198 0.5018 0.052 Uiso 1 1 calc R
C24 C 0.4984(6) 0.0656(3) 0.5464(5) 0.0477(17) Uani 1 1 d .
H24A H 0.4794 0.0690 0.4836 0.072 Uiso 1 1 calc R
H24B H 0.4600 0.0878 0.5806 0.072 Uiso 1 1 calc R
H24C H 0.4704 0.0381 0.5668 0.072 Uiso 1 1 calc R
C25 C 0.9231(5) 0.21675(16) 1.0673(4) 0.0268(11) Uani 1 1 d .
H25A H 0.8629 0.2253 1.1110 0.032 Uiso 1 1 calc R
H25B H 1.0011 0.2246 1.0913 0.032 Uiso 1 1 calc R
C26 C 0.9023(6) 0.24059(18) 0.9820(4) 0.0322(12) Uani 1 1 d .
H26A H 0.8187 0.2376 0.9648 0.039 Uiso 1 1 calc R
H26B H 0.9507 0.2278 0.9347 0.039 Uiso 1 1 calc R
C27 C 0.9322(6) 0.2874(2) 0.9887(4) 0.0345(13) Uani 1 1 d .
H27A H 0.8886 0.2998 1.0391 0.041 Uiso 1 1 calc R
H27B H 1.0173 0.2906 1.0010 0.041 Uiso 1 1 calc R
C28 C 0.9019(8) 0.3115(3) 0.9051(5) 0.0539(19) Uani 1 1 d .
H28A H 0.9462 0.2998 0.8553 0.081 Uiso 1 1 calc R
H28B H 0.9225 0.3412 0.9128 0.081 Uiso 1 1 calc R
H28C H 0.8174 0.3090 0.8933 0.081 Uiso 1 1 calc R
C29 C 0.6524(6) 0.2083(2) 0.7997(5) 0.0416(15) Uani 1 1 d .
H29A H 0.7163 0.1995 0.8400 0.050 Uiso 1 1 calc R
H29B H 0.6538 0.2394 0.7942 0.050 Uiso 1 1 calc R
C30 C 0.5334(8) 0.1934(4) 0.8339(5) 0.066(3) Uani 1 1 d .
H30A H 0.5428 0.1667 0.8670 0.079 Uiso 1 1 calc R
H30B H 0.4994 0.2146 0.8742 0.079 Uiso 1 1 calc R
C31 C 0.4523(7) 0.1867(3) 0.7548(6) 0.060(2) Uani 1 1 d .
H31A H 0.3795 0.1719 0.7728 0.072 Uiso 1 1 calc R
H31B H 0.4308 0.2139 0.7273 0.072 Uiso 1 1 calc R
C32 C 0.5234(6) 0.1601(3) 0.6918(5) 0.0425(16) Uani 1 1 d .
H32A H 0.4882 0.1606 0.6319 0.051 Uiso 1 1 calc R
H32B H 0.5269 0.1306 0.7124 0.051 Uiso 1 1 calc R
Au1 Au 0.859303(19) 0.128304(7) 0.891588(14) 0.02665(8) Uani 1 1 d .
N1 N 0.8017(4) 0.12287(16) 1.1452(3) 0.0263(9) Uani 1 1 d .
N2 N 1.0900(4) 0.13192(17) 1.0841(3) 0.0293(10) Uani 1 1 d .
N3 N 0.9479(4) 0.13058(16) 0.6363(3) 0.0298(10) Uani 1 1 d .
N4 N 0.7002(4) 0.07207(15) 0.6739(3) 0.0264(9) Uani 1 1 d .
S1 S 0.66934(13) 0.18337(5) 0.69058(10) 0.0318(3) Uani 1 1 d .
Sn1 Sn 0.91622(3) 0.148577(12) 1.05092(2) 0.02432(9) Uani 1 1 d .
Sn2 Sn 0.81357(3) 0.117174(12) 0.72520(2) 0.02395(9) Uani 1 1 d .
Si1 Si 0.68501(13) 0.15414(5) 1.17721(10) 0.0268(3) Uani 1 1 d .
Si2 Si 0.79684(14) 0.06831(5) 1.15167(11) 0.0299(3) Uani 1 1 d .
Si3 Si 1.17968(15) 0.11972(6) 0.99564(12) 0.0359(4) Uani 1 1 d .
Si4 Si 1.14745(13) 0.14738(5) 1.18487(10) 0.0283(3) Uani 1 1 d .
Si5 Si 0.98227(15) 0.18276(6) 0.61508(12) 0.0343(4) Uani 1 1 d .
Si6 Si 1.04265(15) 0.08940(6) 0.60931(12) 0.0354(4) Uani 1 1 d .
Si7 Si 0.64614(15) 0.03730(5) 0.75311(11) 0.0319(3) Uani 1 1 d .
Si8 Si 0.66183(14) 0.06895(5) 0.56200(10) 0.0289(3) Uani 1 1 d .

loop_
_atom_site_aniso_label
_atom_site_aniso_U_11
_atom_site_aniso_U_22
_atom_site_aniso_U_33
_atom_site_aniso_U_23
_atom_site_aniso_U_13
_atom_site_aniso_U_12
C1 0.030(3) 0.039(4) 0.045(4) -0.006(3) 0.002(2) 0.004(3)
C2 0.028(3) 0.044(4) 0.041(3) 0.002(3) -0.009(2) 0.003(3)
C3 0.026(3) 0.042(4) 0.040(3) 0.001(3) 0.008(2) 0.003(3)
C4 0.041(4) 0.052(5) 0.065(5) -0.022(4) 0.000(3) -0.007(3)
C5 0.067(5) 0.041(4) 0.050(4) 0.018(3) 0.003(4) 0.003(4)
C6 0.040(4) 0.030(3) 0.075(5) -0.008(3) 0.002(3) 0.003(3)
C7 0.041(4) 0.053(4) 0.052(4) -0.026(4) 0.003(3) 0.006(3)
C8 0.065(5) 0.073(6) 0.049(4) 0.005(4) 0.024(4) -0.008(5)
C9 0.029(3) 0.083(6) 0.062(5) -0.027(5) 0.006(3) 0.001(4)
C10 0.034(3) 0.040(4) 0.045(4) -0.005(3) -0.009(3) 0.001(3)
C11 0.039(4) 0.043(4) 0.049(4) 0.001(3) -0.012(3) 0.006(3)
C12 0.031(3) 0.051(4) 0.031(3) -0.004(3) -0.005(2) 0.003(3)
C13 0.040(3) 0.041(4) 0.047(4) 0.000(3) -0.002(3) -0.004(3)
C14 0.051(5) 0.053(5) 0.099(7) -0.003(5) 0.037(5) -0.017(4)
C15 0.066(5) 0.036(4) 0.043(4) 0.006(3) 0.006(3) -0.012(3)
C16 0.057(4) 0.058(5) 0.040(4) -0.005(3) 0.020(3) 0.007(4)
C17 0.028(3) 0.073(6) 0.086(6) 0.010(5) 0.002(4) 0.006(4)
C18 0.038(4) 0.050(4) 0.050(4) 0.005(3) -0.005(3) 0.007(3)
C19 0.057(4) 0.036(4) 0.042(4) 0.007(3) -0.006(3) -0.012(3)
C20 0.068(5) 0.052(5) 0.069(5) 0.019(4) 0.040(5) 0.004(4)
C21 0.069(5) 0.048(5) 0.067(5) 0.016(4) -0.026(4) -0.027(4)
C22 0.045(4) 0.039(4) 0.040(3) -0.007(3) 0.002(3) -0.003(3)
C23 0.035(3) 0.041(4) 0.028(3) 0.005(2) -0.004(2) -0.004(3)
C24 0.035(3) 0.057(5) 0.051(4) -0.005(3) -0.014(3) -0.017(3)
C25 0.034(3) 0.014(2) 0.032(3) -0.006(2) 0.002(2) -0.008(2)
C26 0.044(3) 0.021(3) 0.032(3) 0.000(2) 0.000(2) -0.007(2)
C27 0.037(3) 0.031(3) 0.035(3) 0.004(2) 0.002(2) -0.004(3)
C28 0.074(5) 0.044(4) 0.043(4) 0.014(3) 0.000(4) -0.006(4)
C29 0.047(4) 0.033(3) 0.045(4) -0.005(3) 0.003(3) 0.010(3)
C30 0.059(5) 0.095(7) 0.042(4) -0.011(4) 0.018(4) 0.005(5)
C31 0.037(4) 0.077(6) 0.067(5) 0.002(5) 0.010(3) 0.006(4)
C32 0.029(3) 0.054(4) 0.045(4) 0.011(3) 0.000(3) -0.002(3)
Au1 0.02565(13) 0.02895(14) 0.02536(12) -0.00240(8) -0.00207(8) -0.00192(9)
N1 0.024(2) 0.028(2) 0.026(2) 0.0021(19) 0.0023(17) -0.0021(19)
N2 0.022(2) 0.036(3) 0.030(2) -0.006(2) -0.0010(18) 0.0048(19)
N3 0.025(2) 0.029(3) 0.035(3) -0.010(2) 0.0047(19) 0.0008(19)
N4 0.024(2) 0.026(2) 0.029(2) -0.0018(19) -0.0035(17) -0.0016(18)
S1 0.0312(7) 0.0311(7) 0.0332(7) 0.0022(6) 0.0017(5) 0.0012(6)
Sn1 0.02183(17) 0.02670(19) 0.02444(17) -0.00096(13) -0.00083(12) -0.00089(13)
Sn2 0.02174(17) 0.02672(19) 0.02340(17) -0.00289(13) 0.00019(12) -0.00191(13)
Si1 0.0225(7) 0.0298(8) 0.0281(7) -0.0005(6) 0.0002(5) 0.0019(6)
Si2 0.0312(8) 0.0259(8) 0.0325(8) 0.0017(6) 0.0022(6) 0.0002(6)
Si3 0.0248(7) 0.0450(10) 0.0378(9) -0.0112(7) 0.0038(6) -0.0001(7)
Si4 0.0237(7) 0.0295(8) 0.0317(8) -0.0042(6) -0.0040(6) -0.0002(6)
Si5 0.0310(8) 0.0315(8) 0.0405(9) -0.0026(7) 0.0089(6) -0.0068(7)
Si6 0.0298(8) 0.0391(9) 0.0372(9) -0.0020(7) 0.0066(6) 0.0055(7)
Si7 0.0330(8) 0.0294(8) 0.0333(8) 0.0045(6) 0.0028(6) -0.0037(6)
Si8 0.0294(7) 0.0319(8) 0.0253(7) -0.0024(6) -0.0029(6) -0.0045(6)

loop_
_atom_type_symbol
_atom_type_description
_atom_type_scat_dispersion_real
_atom_type_scat_dispersion_imag
_atom_type_scat_source
C C 0.0181 0.0091 'International Tables Vol C Tables 4.2.6.8 and 6.1.1.4'
H H 0.0000 0.0000 'International Tables Vol C Tables 4.2.6.8 and 6.1.1.4'
Au Au -4.4197 7.2980 'International Tables Vol C Tables 4.2.6.8 and 6.1.1.4'
N N 0.0311 0.0180 'International Tables Vol C Tables 4.2.6.8 and 6.1.1.4'
S S 0.3331 0.5567 'International Tables Vol C Tables 4.2.6.8 and 6.1.1.4'
Sn Sn 0.0259 5.4591 'International Tables Vol C Tables 4.2.6.8 and 6.1.1.4'
Si Si 0.2541 0.3302 'International Tables Vol C Tables 4.2.6.8 and 6.1.1.4'

loop_
_geom_angle_atom_site_label_1
_geom_angle_atom_site_label_2
_geom_angle_atom_site_label_3
_geom_angle
C26 C25 Sn1 113.2(4)
C25 C26 C27 113.3(5)
C28 C27 C26 112.6(6)
C30 C29 S1 105.2(5)
C31 C30 C29 108.3(7)
C32 C31 C30 104.5(7)
C31 C32 S1 105.6(6)
Sn1 Au1 Sn2 172.585(15)
Si1 N1 Si2 122.3(3)
Si1 N1 Sn1 116.3(3)
Si2 N1 Sn1 116.5(2)
Si3 N2 Si4 121.6(3)
Si3 N2 Sn1 115.2(3)
Si4 N2 Sn1 119.5(2)
Si5 N3 Si6 122.4(3)
Si5 N3 Sn2 118.8(2)
Si6 N3 Sn2 116.8(3)
Si7 N4 Si8 122.8(3)
Si7 N4 Sn2 113.6(2)
Si8 N4 Sn2 123.7(3)
C32 S1 C29 94.1(3)
C32 S1 Sn2 103.5(3)
C29 S1 Sn2 103.0(2)
N1 Sn1 N2 108.84(19)
N1 Sn1 C25 109.4(2)
N2 Sn1 C25 100.9(2)
N1 Sn1 Au1 112.51(14)
N2 Sn1 Au1 113.26(13)
C25 Sn1 Au1 111.30(15)
N4 Sn2 N3 110.81(19)
N4 Sn2 Au1 125.49(13)
N3 Sn2 Au1 116.91(14)
N4 Sn2 S1 95.06(14)
N3 Sn2 S1 99.20(15)
Au1 Sn2 S1 101.65(3)
N1 Si1 C3 114.0(3)
N1 Si1 C2 109.7(3)
C3 Si1 C2 105.2(3)
N1 Si1 C1 114.1(3)
C3 Si1 C1 103.9(3)
C2 Si1 C1 109.3(3)
N1 Si2 C6 111.9(3)
N1 Si2 C5 112.6(3)
C6 Si2 C5 106.1(4)
N1 Si2 C4 112.3(3)
C6 Si2 C4 105.9(4)
C5 Si2 C4 107.7(4)
N2 Si3 C9 113.3(3)
N2 Si3 C8 110.1(3)
C9 Si3 C8 108.4(4)
N2 Si3 C7 114.0(3)
C9 Si3 C7 103.1(4)
C8 Si3 C7 107.5(4)
N2 Si4 C11 112.7(3)
N2 Si4 C12 113.1(3)
C11 Si4 C12 104.7(3)
N2 Si4 C10 111.6(3)
C11 Si4 C10 109.0(3)
C12 Si4 C10 105.2(3)
N3 Si5 C15 113.5(3)
N3 Si5 C13 111.0(3)
C15 Si5 C13 109.0(4)
N3 Si5 C14 112.6(3)
C15 Si5 C14 105.4(4)
C13 Si5 C14 104.9(4)
N3 Si6 C16 110.7(3)
N3 Si6 C18 110.5(3)
C16 Si6 C18 109.5(4)
N3 Si6 C17 113.8(4)
C16 Si6 C17 108.8(4)
C18 Si6 C17 103.1(4)
N4 Si7 C19 112.1(3)
N4 Si7 C21 112.8(3)
C19 Si7 C21 106.2(4)
N4 Si7 C20 111.6(3)
C19 Si7 C20 106.4(4)
C21 Si7 C20 107.4(5)
N4 Si8 C23 112.0(3)
N4 Si8 C22 111.6(3)
C23 Si8 C22 107.7(3)
N4 Si8 C24 111.8(3)
C23 Si8 C24 105.0(3)
C22 Si8 C24 108.5(3)

loop_
_geom_bond_atom_site_label_1
_geom_bond_atom_site_label_2
_geom_bond_distance
C1 Si1 1.887(7)
C2 Si1 1.886(7)
C3 Si1 1.883(6)
C4 Si2 1.887(8)
C5 Si2 1.863(7)
C6 Si2 1.862(7)
C7 Si3 1.882(7)
C8 Si3 1.879(9)
C9 Si3 1.878(8)
C10 Si4 1.884(7)
C11 Si4 1.864(7)
C12 Si4 1.871(6)
C13 Si5 1.869(7)
C14 Si5 1.884(8)
C15 Si5 1.861(8)
C16 Si6 1.865(7)
C17 Si6 1.879(8)
C18 Si6 1.868(8)
C19 Si7 1.869(8)
C20 Si7 1.881(8)
C21 Si7 1.877(8)
C22 Si8 1.872(7)
C23 Si8 1.869(6)
C24 Si8 1.876(7)
C25 C26 1.515(8)
C25 Sn1 2.183(5)
C26 C27 1.531(8)
C27 C28 1.518(9)
C29 C30 1.525(11)
C29 S1 1.841(7)
C30 C31 1.525(13)
C31 C32 1.508(11)
C32 S1 1.817(7)
Au1 Sn1 2.5767(4)
Au1 Sn2 2.5937(4)
N1 Si1 1.727(5)
N1 Si2 1.738(5)
N1 Sn1 2.098(4)
N2 Si3 1.726(5)
N2 Si4 1.730(5)
N2 Sn1 2.106(5)
N3 Si5 1.734(5)
N3 Si6 1.744(5)
N3 Sn2 2.080(5)
N4 Si7 1.742(5)
N4 Si8 1.750(5)
N4 Sn2 2.078(5)
S1 Sn2 2.7183(15)
